data_2019350
loop_
_publ_author_name
'Zahn, G.'
'Franke, A.'
'Dietzsch, W.'

_publ_section_title
;
 Bis(tetra-n-butylammonium)
 Bis(\m-1,1-dicyanoethene-2,2-diselenolato)dithallate(I) Acetone Solvate,
 [(C4H9)4N]2[Tl2{Se2C=C(CN)2}2].2(CH3)2CO
;
_journal_issue 5
_journal_name_full 'Acta Crystallographica Section C Crystal Structure Communications'
_journal_page_first 854
_journal_paper_doi 10.1107/S0108270194003562
_journal_volume 51
_journal_year 1995
_chemical_formula_sum 'C46 H84 N6 O2 Se4 Tl2'
_chemical_formula_weight 1477.82
_space_group_IT_number 14
_symmetry_cell_setting monoclinic
_symmetry_space_group_name_Hall '-P 2yn'
_symmetry_space_group_name_H-M 'P 1 21/n 1'
_atom_type_scat_source IntTabIV
_cell_angle_alpha 90
_cell_angle_beta 107.980(10)
_cell_angle_gamma 90
_cell_formula_units_Z 2
_cell_length_a 12.973(2)
_cell_length_b 12.572(2)
_cell_length_c 18.993(2)
_cell_measurement_reflns_used 70
_cell_measurement_temperature 296
_cell_measurement_theta_max 14.4
_cell_measurement_theta_min 10.2
_cell_volume 2946.4(7)
_diffrn_measurement_device 'Stoe Stadi 4'
_diffrn_measurement_method \w-2\q
_diffrn_radiation_type MoK\a
_diffrn_radiation_wavelength 0.71073
_diffrn_reflns_av_R_equivalents 0.033
_diffrn_reflns_limit_h_max 16
_diffrn_reflns_limit_h_min -16
_diffrn_reflns_limit_k_max 16
_diffrn_reflns_limit_k_min 0
_diffrn_reflns_limit_l_max 24
_diffrn_reflns_limit_l_min 0
_diffrn_reflns_number 7449
_diffrn_reflns_theta_max 27.5
_diffrn_standards_decay_% <2
_diffrn_standards_interval_time 120
_diffrn_standards_number 3
_exptl_absorpt_coefficient_mu 9
_exptl_absorpt_correction_T_max 0.259
_exptl_absorpt_correction_T_min 0.118
_exptl_absorpt_correction_type 'empirical \y scan (Flack, 1974)'
_exptl_crystal_colour Yellow
_exptl_crystal_density_diffrn 1.666
_exptl_crystal_description '{011} prism and {101} pinacoid'
_exptl_crystal_size_max 0.46
_exptl_crystal_size_mid 0.34
_exptl_crystal_size_min 0.34
_refine_diff_density_max 0.73
_refine_diff_density_min -0.59
_refine_ls_extinction_method none
_refine_ls_goodness_of_fit_obs 1.52
_refine_ls_hydrogen_treatment ' refall with restraints, except for those of solvent'
_refine_ls_number_parameters 282
_refine_ls_number_reflns 2263
_refine_ls_R_factor_obs 0.0504
_refine_ls_shift/esd_max <0.01
_refine_ls_structure_factor_coef F
_refine_ls_weighting_details 'w=1/[\s~(F^2^)~ + 0.000349F^2^]'
_refine_ls_weighting_scheme calc
_refine_ls_wR_factor_obs 0.0474
_reflns_number_observed 2263
_reflns_number_total 6764
_reflns_observed_criterion I>=2\s~I~
_cod_data_source_file sh1009sup1.cif
_cod_data_source_block sh1009a
_cod_depositor_comments
;
The following automatic conversions were performed:

'_refine_ls_weighting_scheme' value 'w=1/[\s~(F^2^)~ + 0.000349F^2^]'
was changed to 'calc'. New tag '_refine_ls_weighting_details' was
created. The value of the new tag was set to 'w=1/[\s~(F^2^)~ +
0.000349F^2^]'.

Automatic conversion script
Id: cif_fix_values 3143 2015-03-26 13:38:13Z robertas 
;
_cod_original_cell_volume 2946.4
_cod_database_code 2019350

loop_
_symmetry_equiv_pos_as_xyz
x,y,z
1/2+x,1/2-y,1/2+z
-x,-y,-z
1/2-x,1/2+y,1/2-z

loop_
_atom_site_label
_atom_site_fract_x
_atom_site_fract_y
_atom_site_fract_z
_atom_site_U_iso_or_equiv
Tl .01077(5) .14150(5) -.00132(4) .0917(3)
Se(1) .05863(10) .00812(15) .14503(7) .0869(6)
Se(2) -.18093(10) .01855(13) .02938(7) .0775(6)
N(1) -.3387(9) .0203(10) .1644(7) .083(5)
N(2) -.0240(9) .0165(11) .3234(6) .085(5)
C(1) -.0890(8) .0152(9) .1291(6) .053(4)
C(2) -.1344(9) .0170(10) .1854(6) .054(4)
C(3) -.2503(12) .0189(10) .1736(6) .062(5)
C(4) -.0695(10) .0161(12) .2618(8) .072(6)
N(3) -.0265(7) .2488(8) .4999(6) .058(4)
C(5) -.0674(9) .3123(10) .5541(6) .056(5)
C(6) -.1161(10) .2479(11) .6029(7) .070(5)
C(7) -.1572(11) .3227(12) .6498(8) .089(6)
C(8) -.2075(12) .2651(15) .7020(9) .124(8)
C(9) .0630(9) .1716(10) .5408(7) .062(5)
C(10) .1626(10) .2203(10) .5940(7) .067(6)
C(11) .2446(10) .1356(12) .6250(9) .090(6)
C(12) .3460(12) .1753(13) .6790(10) .118(8)
C(13) .0167(9) .3311(9) .4573(6) .056(5)
C(14) .0687(10) .2902(11) .4030(7) .073(6)
C(15) .0969(11) .3833(13) .3619(7) .090(6)
C(16) .1594(13) .3484(15) .3105(9) .132(8)
C(17) -.1160(10) .1848(10) .4475(7) .062(5)
C(18) -.2119(10) .2435(11) .4009(8) .078(6)
C(19) -.2930(11) .1683(12) .3536(9) .094(7)
C(20) -.3945(14) .2188(15) .3050(11) .151(9)
O(1A) .1512(5) .4270(17) .0309(11) .151(8)
C(21A) .252(2) .542(3) .1273(16) .162(12)
C(22A) .1497(15) .488(2) .0805(13) .110(9)
C(23A) .056(2) .488(3) .113(2) .194(14)
O(1B) .192(4) .612(3) .101(3) .245(14)
C(21B) .235(6) .489(5) .018(4) .245(14)
C(22B) .178(5) .524(4) .073(3) .245(14)
C(23B) .091(6) .450(5) .082(5) .245(14)
H5A -.1285(9) .3670(10) .5226(6) .075(16)
H5B .0002(9) .3566(10) .5896(6) .075(16)
H6A -.0552(10) .1962(11) .6380(7) .097(18)
H6B -.1823(10) .2006(11) .5689(7) .097(18)
H7A -.0903(11) .3705(12) .6825(8) .16(2)
H7B -.2179(11) .3738(12) .6138(8) .16(2)
H8A -.2354(12) .3228(15) .7341(9) .27(2)
H8B -.1475(12) .2143(15) .7388(9) .27(2)
H8C -.2751(12) .2176(15) .6701(9) .27(2)
H9A .0879(9) .1280(10) .4997(7) .065(16)
H9B .0289(9) .1171(10) .5716(7) .065(16)
H10A .1413(10) .2587(10) .6384(7) .074(17)
H10B .1962(10) .2784(10) .5653(7) .074(17)
H11A .2649(10) .0983(12) .5798(9) .126(19)
H11B .2090(10) .0775(12) .6524(9) .126(19)
H12A .4009(12) .1096(13) .6989(10) .22(2)
H12B .3274(12) .2122(13) .7251(10) .22(2)
H12C .3833(12) .2330(13) .6525(10) .22(2)
H13A .0760(9) .3786(9) .4973(6) .0466(15)
H13B -.0506(9) .3807(9) .4275(6) .0466(15)
H14A .1416(10) .2472(11) .4317(7) .052(15)
H14B .0134(10) .2378(11) .3642(7) .052(15)
H15A .0228(11) .4217(13) .3297(7) .17(2)
H15B .1456(11) .4390(13) .4017(7) .17(2)
H16A .1779(13) .4170(15) .2823(9) .26(2)
H16B .1111(13) .2930(15) .2703(9) .26(2)
H16C .2339(13) .3104(15) .3422(9) .26(2)
H17A -.1443(10) .1283(10) .4802(7) .053(15)
H17B -.0813(10) .1427(10) .4107(7) .053(15)
H18A -.2485(10) .2867(11) .4362(8) .107(18)
H18B -.1866(10) .2989(11) .3660(8) .107(18)
H19A -.2549(11) .1264(12) .3186(9) .129(19)
H19B -.3153(11) .1123(12) .3895(9) .129(19)
H20A -.4476(14) .1581(15) .2732(11) .34(2)
H20B -.3743(14) .2744(15) .2679(11) .34(2)
H20C -.4347(14) .2604(15) .3388(11) .34(2)

loop_
_geom_angle_atom_site_label_1
_geom_angle_atom_site_label_2
_geom_angle_atom_site_label_3
_geom_angle_site_symmetry_1
_geom_angle_site_symmetry_2
_geom_angle_site_symmetry_3
_geom_angle
_geom_angle_publ_flag
Se(1) Tl Se(2) . . . 61.50(10) yes
Se(1) Tl Se(2) . 3_555 . 60.60(10) yes
Se(1) Tl Se(2) . . 3_555 81.50(10) yes
Se(1) Tl Se(2) . 3_555 3_555 80.70(10) yes
Se(1) Tl Se(1) . . 3_555 111.50(10) yes
Se(2) Tl Se(2) . . 3_555 110.80(10) yes
Se(1) Se(2) Se(1) . . 3_555 90.90(10) yes
Se(2) Se(1) Se(2) . . 3_555 89.10(10) yes
Se(1) C(1) Se(2) . . . 117.7(5) yes
Se(1) C(1) C(2) . . . 123.1(7) yes
Se(2) C(1) C(2) . . . 119.2(7) yes
C(1) C(2) C(3) . . . 124.0(10) yes
C(1) C(2) C(4) . . . 122.0(10) yes
C(3) C(2) C(4) . . . 114.0(10) yes
C(2) C(3) N(1) . . . 180.0(10) yes
C(2) C(4) N(2) . . . 176.0(10) yes
Se(2) H(15B) C(15) . 2_454 2_454 150.0(10) yes
Se(2) H(5A) C(5) . 4_445 4_445 165.0(10) yes
Se(2) H(10B) C(10) . 2_454 2_454 163.0(10) yes
N(1) H(13B) C(13) . 4_445 4_445 160.0(10) yes
N(1) H(5B) C(5) . 2_454 2_454 174.0(10) yes
N(2) H(17B) C(17) . . . 170.0(10) yes
N(2) H(9B) C(9) . 3_556 3_556 158.0(10) yes
Tl O(1A) C(22A) . . . 125(2) yes
Tl Tl O(1A) 3_555 . . 158.0(10) yes
Tl O(1B) C(22B) . 3_565 3_565 120(3) yes
Tl Tl O(1B) 3_555 . 3_565 135.0(10) yes

loop_
_geom_bond_atom_site_label_1
_geom_bond_atom_site_label_2
_geom_bond_site_symmetry_2
_geom_bond_distance
_geom_bond_publ_flag
Tl Tl 3_555 3.5700(10) yes
Tl Se(1) . 3.140(2) yes
Tl Se(1) 3_555 3.207(2) yes
Tl Se(2) . 3.132(2) yes
Tl Se(2) 3_555 3.151(2) yes
Se(1) Se(2) . 3.207(2) yes
Se(1) Se(2) 3_555 4.104(2) yes
Se(1) C(1) . 1.850(10) yes
Se(2) C(1) . 1.900(10) yes
C(1) C(2) . 1.37(2) yes
C(2) C(3) . 1.45(2) yes
C(2) C(4) . 1.44(2) yes
C(3) N(1) . 1.11(2) yes
C(4) N(2) . 1.14(2) yes
Se(2) H(15B) 2_454 2.800(10) yes
Se(2) H(5A) 4_445 3.040(10) yes
Se(2) H(10B) 2_454 3.190(10) yes
N(1) H(13B) 4_445 2.58(2) yes
N(1) H(5B) 2_454 2.64(2) yes
N(2) H(17B) . 2.56(2) yes
N(2) H(9B) 3_556 2.62(2) yes
Tl O(1A) . 3.99(2) yes
Tl O(1B) 3_565 4.13(5) yes
